data_4326209
loop_
_publ_author_name
'Olaf Stefanczyk'
'Tomasz Korzeniak'
'Wojciech Nitek'
'Micha\/l Rams'
'Barbara Sieklucka'

_publ_section_title
;
 Microwave-Assisted Construction of Ferromagnetic Coordination Polymers of
 [WV(CN)8]3- with CuII-pyrazole Synthons
;
_journal_name_full 'Inorganic Chemistry'
_journal_page_first 8808
_journal_page_last 8816
_journal_paper_doi 10.1021/ic200689a
_journal_volume 50
_journal_year 2011
_chemical_compound_source 'synthesis as described'
_chemical_formula_moiety 'C56 H46 Cu4 N28 O11 W2'
_chemical_formula_sum 'C96 H106 Cu8 N72 O19 W4'
_chemical_formula_weight 3815.44
_chemical_name_common 'Compound X'
_chemical_name_systematic
;
 ?
;
_space_group_IT_number 2
_symmetry_cell_setting triclinic
_symmetry_Int_Tables_number 2
_symmetry_space_group_name_Hall '-P 1'
_symmetry_space_group_name_H-M 'P -1'
_atom_sites_solution_hydrogens geom
_atom_sites_solution_primary direct
_atom_sites_solution_secondary difmap
_audit_conform_dict_location ftp://ftp.iucr.org/pub/cif_core.dic
_audit_conform_dict_name cif_core.dic
_audit_conform_dict_version 2.3
_audit_creation_date 2011-02-15T10:22:53-00:00
_audit_creation_method 'WinGX routine CIF_UPDATE'
_cell_angle_alpha 61.9300(10)
_cell_angle_beta 87.2970(10)
_cell_angle_gamma 87.6650(10)
_cell_formula_units_Z 1
_cell_length_a 14.7530(2)
_cell_length_b 16.5290(2)
_cell_length_c 16.6930(3)
_cell_measurement_reflns_used 14796
_cell_measurement_temperature 293(2)
_cell_measurement_theta_max 27.485
_cell_measurement_theta_min 0.998
_cell_measurement_wavelength 0.71073
_cell_volume 3587.02(10)
_computing_cell_refinement 'HKL Scalepack (Otwinowski & Minor 1997)'
_computing_data_collection 'Collect (Bruker AXS BV, 1997-2004)'
_computing_data_reduction 'HKL Denzo and Scalepack (Otwinowski & Minor 1997)'
_computing_molecular_graphics 'Ortep-3 for Windows (Farrugia, 1997)'
_computing_publication_material 'WinGX publication routines (Farrugia, 1999)'
_computing_structure_refinement 'SHELXL-97 (Sheldrick, 1997)'
_computing_structure_solution 'SHELXS-86 (Sheldrick, 1986)'
_diffrn_ambient_temperature 293(2)
_diffrn_detector 'CCD plate'
_diffrn_detector_area_resol_mean 9
_diffrn_measured_fraction_theta_full 0.989
_diffrn_measured_fraction_theta_max 0.989
_diffrn_measurement_device '95mm CCD camera on \k-goniostat'
_diffrn_measurement_device_type KappaCCD
_diffrn_measurement_method 'CCD rotation images, thick slices'
_diffrn_orient_matrix_type 'by Bruker AXS Collect from scalepack cell'
_diffrn_orient_matrix_UB_11 -0.159103E-1
_diffrn_orient_matrix_UB_12 0.292003E-1
_diffrn_orient_matrix_UB_13 -0.654354E-1
_diffrn_orient_matrix_UB_21 -0.648362E-1
_diffrn_orient_matrix_UB_22 -0.169245E-1
_diffrn_orient_matrix_UB_23 0.182144E-1
_diffrn_orient_matrix_UB_31 -0.122391E-1
_diffrn_orient_matrix_UB_32 0.596985E-1
_diffrn_orient_matrix_UB_33 0.5328E-3
_diffrn_radiation_monochromator graphite
_diffrn_radiation_probe x-ray
_diffrn_radiation_type MoK\a
_diffrn_radiation_wavelength 0.71073
_diffrn_reflns_av_R_equivalents 0.0319
_diffrn_reflns_av_unetI/netI 0.0428
_diffrn_reflns_limit_h_max 19
_diffrn_reflns_limit_h_min -19
_diffrn_reflns_limit_k_max 21
_diffrn_reflns_limit_k_min -21
_diffrn_reflns_limit_l_max 21
_diffrn_reflns_limit_l_min -19
_diffrn_reflns_number 28457
_diffrn_reflns_theta_full 27.48
_diffrn_reflns_theta_max 27.48
_diffrn_reflns_theta_min 1.38
_diffrn_source 'Enraf Nonius FR590'
_exptl_absorpt_coefficient_mu 4.434
_exptl_absorpt_correction_T_max 0.4036
_exptl_absorpt_correction_T_min 0.3497
_exptl_absorpt_correction_type multi-scan
_exptl_absorpt_process_details '(DENZO-SMN; Otwinowski & Minor, 1997)'
_exptl_crystal_colour green
_exptl_crystal_density_diffrn 1.766
_exptl_crystal_description prism
_exptl_crystal_F_000 1865
_exptl_crystal_size_max 0.3
_exptl_crystal_size_mid 0.3
_exptl_crystal_size_min 0.25
_refine_diff_density_max 3.245
_refine_diff_density_min -1.635
_refine_diff_density_rms 0.149
_refine_ls_extinction_method none
_refine_ls_goodness_of_fit_ref 1.066
_refine_ls_hydrogen_treatment constr
_refine_ls_matrix_type full
_refine_ls_number_parameters 896
_refine_ls_number_reflns 16288
_refine_ls_number_restraints 0
_refine_ls_restrained_S_all 1.066
_refine_ls_R_factor_all 0.0512
_refine_ls_R_factor_gt 0.0377
_refine_ls_shift/su_max 0.004
_refine_ls_shift/su_mean 0
_refine_ls_structure_factor_coef Fsqd
_refine_ls_weighting_details 'calc w=1/[\s^2^(Fo^2^)+(0.0446P)^2^+9.7367P] where P=(Fo^2^+2Fc^2^)/3'
_refine_ls_weighting_scheme calc
_refine_ls_wR_factor_gt 0.0951
_refine_ls_wR_factor_ref 0.1016
_reflns_number_gt 13112
_reflns_number_total 16288
_reflns_threshold_expression >2sigma(I)
_cod_data_source_file ic200689a_si_001_2.cif
_cod_data_source_block 3
_cod_original_cell_volume 3587.02(9)
_cod_database_code 4326209

loop_
_symmetry_equiv_pos_as_xyz
'x, y, z'
'-x, -y, -z'

loop_
_atom_site_label
_atom_site_type_symbol
_atom_site_fract_x
_atom_site_fract_y
_atom_site_fract_z
_atom_site_U_iso_or_equiv
_atom_site_adp_type
_atom_site_occupancy
_atom_site_symmetry_multiplicity
_atom_site_calc_flag
_atom_site_refinement_flags
W1 W 0.500594(11) 0.000540(11) 0.249879(11) 0.01859(5) Uani 1 1 d .
W2 W 0.006190(12) 0.491047(12) -0.241983(11) 0.01910(5) Uani 1 1 d .
Cu3 Cu 0.54575(4) 0.23440(4) -0.12333(4) 0.02733(13) Uani 1 1 d .
Cu4 Cu 0.09273(4) 0.27527(4) 0.10084(4) 0.03014(14) Uani 1 1 d .
Cu5 Cu 0.27641(4) 0.07169(4) 0.46487(4) 0.02949(14) Uani 1 1 d .
Cu6 Cu 0.22028(4) 0.53936(4) -0.52648(4) 0.03068(14) Uani 1 1 d .
O5 O 0.1273(4) 0.1252(5) 0.0710(5) 0.105(2) Uani 1 1 d .
H5A H 0.0899 0.0975 0.0515 0.158 Uiso 1 1 d R
H5B H 0.1701 0.0917 0.1113 0.158 Uiso 1 1 d R
O431 O 0.1351(3) 0.1943(3) 0.2255(2) 0.0430(10) Uani 1 1 d .
O433 O 0.1318(3) 0.0805(3) 0.3652(3) 0.0626(14) Uani 1 1 d .
O631 O 0.6567(3) 0.4362(3) -0.4171(3) 0.0478(10) Uani 1 1 d .
O633 O 0.5722(3) 0.3629(4) -0.2906(3) 0.0624(13) Uani 1 1 d .
N11 N 0.2905(3) 0.0401(3) 0.1783(3) 0.0422(11) Uani 1 1 d .
N12 N 0.3682(3) 0.0604(3) 0.3786(3) 0.0361(10) Uani 1 1 d .
N13 N 0.5801(4) 0.1990(3) 0.2149(3) 0.0469(12) Uani 1 1 d .
N14 N 0.5115(3) 0.1322(3) 0.0276(3) 0.0347(10) Uani 1 1 d .
N15 N 0.4289(4) -0.1987(3) 0.4109(4) 0.0519(14) Uani 1 1 d .
N16 N 0.6204(3) -0.0524(3) 0.4308(3) 0.0397(11) Uani 1 1 d .
N17 N 0.7100(3) -0.0355(4) 0.1916(4) 0.0448(12) Uani 1 1 d .
N18 N 0.4793(3) -0.1435(3) 0.1668(3) 0.0303(9) Uani 1 1 d .
N21 N 0.0446(3) 0.2838(3) -0.2218(3) 0.0431(11) Uani 1 1 d .
N22 N 0.1425(3) 0.5270(3) -0.4176(3) 0.0396(11) Uani 1 1 d .
N23 N 0.1973(4) 0.5679(4) -0.2101(4) 0.0505(13) Uani 1 1 d .
N24 N 0.0612(3) 0.3497(3) -0.0302(3) 0.0307(9) Uani 1 1 d .
N25 N -0.1958(4) 0.4120(4) -0.1544(4) 0.0547(14) Uani 1 1 d .
N26 N -0.1228(3) 0.4878(3) -0.3971(3) 0.0418(11) Uani 1 1 d .
N27 N -0.0315(4) 0.7085(4) -0.3824(4) 0.0597(15) Uani 1 1 d .
N28 N -0.0580(3) 0.6041(3) -0.1294(3) 0.0394(11) Uani 1 1 d .
N311 N 0.5776(3) 0.3336(3) -0.0925(3) 0.0320(9) Uani 1 1 d .
N312 N 0.5639(3) 0.4250(3) -0.1439(3) 0.0397(11) Uani 1 1 d .
H312 H 0.5452 0.4507 -0.1986 0.048 Uiso 1 1 d R
N321 N 0.6734(3) 0.1861(3) -0.1034(3) 0.0352(10) Uani 1 1 d .
N322 N 0.7479(3) 0.2361(4) -0.1157(3) 0.0403(11) Uani 1 1 d .
H322 H 0.7469 0.2942 -0.1337 0.048 Uiso 1 1 d R
N331 N 0.4158(3) 0.2754(3) -0.1449(3) 0.0332(9) Uani 1 1 d .
N332 N 0.3836(4) 0.3531(4) -0.2107(4) 0.0564(15) Uani 1 1 d .
H332 H 0.4167 0.396 -0.2509 0.068 Uiso 1 1 d R
N411 N 0.2221(3) 0.3122(3) 0.0680(3) 0.0330(10) Uani 1 1 d .
N412 N 0.2933(4) 0.2589(4) 0.1070(4) 0.0568(15) Uani 1 1 d .
H412 H 0.2903 0.2037 0.1506 0.068 Uiso 1 1 d R
N421 N -0.0332(3) 0.2290(3) 0.1291(3) 0.0350(10) Uani 1 1 d .
N422 N -0.0650(5) 0.1686(4) 0.1067(4) 0.0664(18) Uani 1 1 d .
H422 H -0.033 0.1402 0.0829 0.08 Uiso 1 1 d R
N511 N 0.2544(3) -0.0615(3) 0.5173(3) 0.0424(11) Uani 1 1 d .
N512 N 0.1746(4) -0.0913(4) 0.5060(5) 0.0722(19) Uani 1 1 d .
H512 H 0.132 -0.0565 0.4726 0.087 Uiso 1 1 d R
N521 N 0.1777(3) 0.0767(3) 0.5500(3) 0.0377(11) Uani 1 1 d .
N522 N 0.1091(4) 0.1371(4) 0.5256(3) 0.0532(14) Uani 1 1 d .
H522 H 0.1 0.1786 0.4708 0.064 Uiso 1 1 d R
N531 N 0.2823(3) 0.2087(3) 0.3958(3) 0.0343(10) Uani 1 1 d .
N532 N 0.2458(3) 0.2615(3) 0.3158(3) 0.0455(12) Uani 1 1 d .
H532 H 0.2127 0.241 0.2885 0.055 Uiso 1 1 d R
N611 N 0.2544(4) 0.4080(3) -0.4570(4) 0.0446(12) Uani 1 1 d .
N612 N 0.3388(4) 0.3744(4) -0.4379(4) 0.0548(14) Uani 1 1 d .
H612 H 0.3872 0.4061 -0.4592 0.066 Uiso 1 1 d R
N621 N 0.1902(3) 0.6738(3) -0.5938(3) 0.0395(11) Uani 1 1 d .
N622 N 0.2445(4) 0.7411(4) -0.6091(6) 0.079(2) Uani 1 1 d .
H622 H 0.2963 0.7334 -0.5847 0.095 Uiso 1 1 d R
C11 C 0.3624(3) 0.0244(3) 0.2036(3) 0.0280(10) Uani 1 1 d .
C12 C 0.4160(3) 0.0416(3) 0.3348(3) 0.0272(10) Uani 1 1 d .
C13 C 0.5534(4) 0.1315(3) 0.2249(3) 0.0296(10) Uani 1 1 d .
C14 C 0.5088(3) 0.0862(3) 0.1044(3) 0.0271(10) Uani 1 1 d .
C15 C 0.4521(4) -0.1293(3) 0.3554(3) 0.0309(11) Uani 1 1 d .
C16 C 0.5790(3) -0.0342(3) 0.3682(3) 0.0291(10) Uani 1 1 d .
C17 C 0.6386(3) -0.0226(3) 0.2133(3) 0.0293(10) Uani 1 1 d .
C18 C 0.4887(3) -0.0929(3) 0.1938(3) 0.0259(10) Uani 1 1 d .
C21 C 0.0317(3) 0.3552(3) -0.2293(3) 0.0280(10) Uani 1 1 d .
C22 C 0.0973(4) 0.5142(3) -0.3564(3) 0.0306(11) Uani 1 1 d .
C23 C 0.1320(3) 0.5414(3) -0.2216(3) 0.0287(10) Uani 1 1 d .
C24 C 0.0408(3) 0.3976(3) -0.1022(3) 0.0246(9) Uani 1 1 d .
C25 C -0.1248(4) 0.4383(4) -0.1823(4) 0.0330(11) Uani 1 1 d .
C26 C -0.0781(4) 0.4907(4) -0.3452(3) 0.0322(11) Uani 1 1 d .
C27 C -0.0182(4) 0.6334(3) -0.3350(3) 0.0338(11) Uani 1 1 d .
C28 C -0.0363(3) 0.5618(3) -0.1643(3) 0.0268(10) Uani 1 1 d .
C313 C 0.5833(5) 0.4705(4) -0.0978(5) 0.0503(16) Uani 1 1 d .
H313 H 0.579 0.5336 -0.1192 0.06 Uiso 1 1 calc R
C314 C 0.6101(5) 0.4072(5) -0.0145(4) 0.0519(16) Uani 1 1 d .
H314 H 0.6273 0.418 0.0324 0.062 Uiso 1 1 calc R
C315 C 0.6065(4) 0.3234(4) -0.0135(4) 0.0375(12) Uani 1 1 d .
H315 H 0.6222 0.2675 0.0355 0.045 Uiso 1 1 calc R
C323 C 0.8235(4) 0.1834(6) -0.0960(5) 0.0580(18) Uani 1 1 d .
H323 H 0.8824 0.2031 -0.0994 0.07 Uiso 1 1 calc R
C324 C 0.7987(5) 0.0969(5) -0.0704(5) 0.0611(19) Uani 1 1 d .
H324 H 0.8366 0.0454 -0.053 0.073 Uiso 1 1 calc R
C325 C 0.7043(4) 0.1006(4) -0.0753(5) 0.0487(15) Uani 1 1 d .
H325 H 0.6682 0.0505 -0.0611 0.058 Uiso 1 1 calc R
C333 C 0.2923(5) 0.3562(6) -0.2064(6) 0.072(2) Uani 1 1 d .
H333 H 0.2552 0.404 -0.2455 0.087 Uiso 1 1 calc R
C334 C 0.2649(5) 0.2789(6) -0.1364(6) 0.066(2) Uani 1 1 d .
H334 H 0.2054 0.2615 -0.1165 0.079 Uiso 1 1 calc R
C335 C 0.3432(4) 0.2296(5) -0.0991(5) 0.0535(17) Uani 1 1 d .
H335 H 0.3448 0.1719 -0.0486 0.064 Uiso 1 1 calc R
C413 C 0.3711(4) 0.3030(6) 0.0690(6) 0.066(2) Uani 1 1 d .
H413 H 0.4296 0.2803 0.0862 0.079 Uiso 1 1 calc R
C414 C 0.3483(5) 0.3855(5) 0.0019(5) 0.0549(17) Uani 1 1 d .
H414 H 0.3875 0.431 -0.0375 0.066 Uiso 1 1 calc R
C415 C 0.2556(4) 0.3893(4) 0.0031(4) 0.0443(14) Uani 1 1 d .
H415 H 0.2208 0.4393 -0.0363 0.053 Uiso 1 1 calc R
C423 C -0.1553(7) 0.1580(8) 0.1266(6) 0.089(3) Uani 1 1 d .
H423 H -0.1921 0.1192 0.117 0.107 Uiso 1 1 calc R
C424 C -0.1819(6) 0.2111(7) 0.1612(7) 0.088(3) Uani 1 1 d .
H424 H -0.2402 0.2178 0.1814 0.106 Uiso 1 1 calc R
C425 C -0.1038(5) 0.2562(5) 0.1614(6) 0.063(2) Uani 1 1 d .
H425 H -0.1022 0.2997 0.1818 0.076 Uiso 1 1 calc R
C432 C 0.1037(5) 0.1213(4) 0.2874(4) 0.0535(17) Uani 1 1 d .
H432 H 0.0556 0.0958 0.2736 0.064 Uiso 1 1 calc R
C513 C 0.1710(8) -0.1832(7) 0.5543(7) 0.107(4) Uani 1 1 d .
H513 H 0.1225 -0.2187 0.557 0.129 Uiso 1 1 calc R
C514 C 0.2484(9) -0.2147(5) 0.5975(6) 0.099(4) Uani 1 1 d .
H514 H 0.2646 -0.2752 0.6366 0.118 Uiso 1 1 calc R
C515 C 0.2998(6) -0.1369(5) 0.5712(5) 0.063(2) Uani 1 1 d .
H515 H 0.3586 -0.1379 0.5893 0.075 Uiso 1 1 calc R
C523 C 0.0566(5) 0.1254(6) 0.5965(5) 0.069(2) Uani 1 1 d .
H523 H 0.0049 0.1602 0.5951 0.083 Uiso 1 1 calc R
C524 C 0.0905(5) 0.0545(6) 0.6711(5) 0.067(2) Uani 1 1 d .
H524 H 0.0679 0.0298 0.7307 0.08 Uiso 1 1 calc R
C525 C 0.1675(4) 0.0269(5) 0.6382(4) 0.0528(17) Uani 1 1 d .
H525 H 0.2067 -0.0208 0.6741 0.063 Uiso 1 1 calc R
C533 C 0.2655(5) 0.3481(4) 0.2828(5) 0.0606(19) Uani 1 1 d .
H533 H 0.247 0.3962 0.228 0.073 Uiso 1 1 calc R
C534 C 0.3181(7) 0.3543(5) 0.3440(6) 0.083(3) Uani 1 1 d .
H534 H 0.3426 0.407 0.3401 0.1 Uiso 1 1 calc R
C535 C 0.3276(6) 0.2644(5) 0.4142(5) 0.069(2) Uani 1 1 d .
H535 H 0.3608 0.2469 0.4661 0.083 Uiso 1 1 calc R
C613 C 0.3375(7) 0.2830(6) -0.3797(6) 0.080(3) Uani 1 1 d .
H613 H 0.388 0.2448 -0.3561 0.096 Uiso 1 1 calc R
C614 C 0.2509(7) 0.2574(5) -0.3621(6) 0.084(3) Uani 1 1 d .
H614 H 0.2292 0.1989 -0.3249 0.101 Uiso 1 1 calc R
C615 C 0.2004(6) 0.3373(5) -0.4116(6) 0.072(2) Uani 1 1 d .
H615 H 0.1374 0.3408 -0.4126 0.087 Uiso 1 1 calc R
C623 C 0.2095(6) 0.8235(5) -0.6673(7) 0.089(3) Uani 1 1 d .
H623 H 0.2365 0.88 -0.6881 0.107 Uiso 1 1 calc R
C624 C 0.1308(6) 0.8086(5) -0.6887(5) 0.072(2) Uani 1 1 d .
H624 H 0.0902 0.8526 -0.7275 0.087 Uiso 1 1 calc R
C625 C 0.1189(5) 0.7155(5) -0.6430(5) 0.0612(19) Uani 1 1 d .
H625 H 0.0679 0.686 -0.6463 0.073 Uiso 1 1 calc R
C632 C 0.6422(5) 0.3953(5) -0.3310(4) 0.0551(17) Uani 1 1 d .
H632 H 0.6912 0.3901 -0.2957 0.066 Uiso 1 1 calc R
O1 O 0.5231(4) 0.3957(4) 0.4911(4) 0.0863(18) Uani 1 1 d .
H1A H 0.571 0.4289 0.502 0.129 Uiso 1 1 d R
H1B H 0.5435 0.3351 0.5224 0.129 Uiso 1 1 d R
O2 O 0.5341(4) 0.4693(4) 0.3029(4) 0.0844(18) Uani 1 1 d .
H2A H 0.5499 0.4312 0.3626 0.127 Uiso 1 1 d R
H2B H 0.5576 0.4341 0.2767 0.127 Uiso 1 1 d R
O3 O 0.6141(3) 0.3787(3) 0.2136(4) 0.0674(14) Uani 1 1 d .
H3A H 0.678 0.3834 0.2176 0.101 Uiso 1 1 d R
H3B H 0.6148 0.3289 0.2 0.101 Uiso 1 1 d R
O4 O 0.1133(5) 0.0934(4) 0.8784(5) 0.126(3) Uani 1 1 d .
H4A H 0.0913 0.15 0.8411 0.189 Uiso 1 1 d R
H4B H 0.1657 0.0785 0.859 0.189 Uiso 1 1 d R
O6 O 0.0059(8) 0.0533(8) 0.0265(8) 0.082(3) Uiso 0.5 1 d P
H6A H 0.023 0.0699 -0.0358 0.123 Uiso 0.5 1 d PR
H6B H -0.0159 -0.0072 0.0629 0.123 Uiso 0.5 1 d PR

loop_
_atom_site_aniso_label
_atom_site_aniso_U_11
_atom_site_aniso_U_22
_atom_site_aniso_U_33
_atom_site_aniso_U_23
_atom_site_aniso_U_13
_atom_site_aniso_U_12
W1 0.02071(10) 0.01828(9) 0.01718(9) -0.00853(7) -0.00111(7) -0.00147(7)
W2 0.02039(9) 0.02036(9) 0.01592(9) -0.00797(7) -0.00074(6) -0.00035(7)
Cu3 0.0259(3) 0.0275(3) 0.0348(3) -0.0197(3) -0.0028(2) 0.0000(2)
Cu4 0.0297(3) 0.0347(3) 0.0191(3) -0.0067(2) -0.0040(2) 0.0011(2)
Cu5 0.0309(3) 0.0305(3) 0.0240(3) -0.0108(3) 0.0029(2) 0.0013(2)
Cu6 0.0252(3) 0.0332(3) 0.0292(3) -0.0114(3) 0.0030(2) -0.0016(2)
O5 0.062(4) 0.098(5) 0.119(6) -0.023(4) -0.013(4) 0.035(3)
O431 0.047(2) 0.037(2) 0.0278(19) 0.0001(17) -0.0112(17) -0.0016(17)
O433 0.067(3) 0.061(3) 0.032(2) 0.003(2) -0.017(2) -0.012(2)
O631 0.037(2) 0.049(2) 0.040(2) -0.0076(19) 0.0102(18) 0.0000(18)
O633 0.060(3) 0.071(3) 0.049(3) -0.023(2) 0.025(2) -0.010(2)
N11 0.036(3) 0.043(3) 0.051(3) -0.024(2) -0.011(2) 0.007(2)
N12 0.040(3) 0.035(2) 0.037(2) -0.019(2) 0.002(2) -0.003(2)
N13 0.061(3) 0.037(3) 0.044(3) -0.018(2) -0.001(2) -0.014(2)
N14 0.040(3) 0.034(2) 0.027(2) -0.0113(19) 0.0004(19) -0.0041(19)
N15 0.071(4) 0.030(3) 0.042(3) -0.007(2) 0.011(3) -0.011(2)
N16 0.037(2) 0.050(3) 0.030(2) -0.017(2) -0.009(2) 0.001(2)
N17 0.029(2) 0.058(3) 0.048(3) -0.026(3) 0.007(2) 0.000(2)
N18 0.031(2) 0.031(2) 0.034(2) -0.0187(19) -0.0051(18) -0.0002(17)
N21 0.051(3) 0.032(2) 0.050(3) -0.022(2) -0.005(2) 0.006(2)
N22 0.042(3) 0.044(3) 0.028(2) -0.014(2) 0.007(2) -0.001(2)
N23 0.040(3) 0.053(3) 0.059(3) -0.025(3) -0.002(2) -0.014(2)
N24 0.031(2) 0.035(2) 0.020(2) -0.0072(18) -0.0033(17) 0.0036(18)
N25 0.041(3) 0.059(3) 0.066(4) -0.030(3) 0.012(3) -0.017(3)
N26 0.050(3) 0.044(3) 0.032(2) -0.018(2) -0.015(2) -0.003(2)
N27 0.064(4) 0.038(3) 0.055(3) -0.004(3) -0.008(3) 0.010(3)
N28 0.042(3) 0.042(3) 0.041(3) -0.025(2) 0.000(2) 0.002(2)
N311 0.037(2) 0.025(2) 0.032(2) -0.0119(18) -0.0016(19) -0.0044(18)
N312 0.051(3) 0.028(2) 0.039(3) -0.014(2) -0.003(2) -0.002(2)
N321 0.032(2) 0.033(2) 0.043(3) -0.019(2) -0.004(2) -0.0008(19)
N322 0.028(2) 0.043(3) 0.047(3) -0.019(2) 0.001(2) -0.004(2)
N331 0.031(2) 0.034(2) 0.035(2) -0.017(2) -0.0055(18) 0.0048(18)
N332 0.048(3) 0.049(3) 0.057(3) -0.011(3) -0.015(3) 0.009(2)
N411 0.034(2) 0.031(2) 0.031(2) -0.0126(19) -0.0031(18) 0.0021(18)
N412 0.040(3) 0.047(3) 0.066(4) -0.013(3) -0.002(3) 0.012(2)
N421 0.030(2) 0.041(3) 0.032(2) -0.015(2) -0.0011(18) -0.0063(19)
N422 0.091(5) 0.065(4) 0.055(4) -0.037(3) 0.014(3) -0.032(4)
N511 0.048(3) 0.038(3) 0.033(2) -0.009(2) -0.001(2) -0.001(2)
N512 0.067(4) 0.055(4) 0.073(4) -0.009(3) -0.020(3) -0.022(3)
N521 0.036(2) 0.040(2) 0.026(2) -0.007(2) 0.0012(19) 0.008(2)
N522 0.046(3) 0.057(3) 0.035(3) -0.005(2) 0.001(2) 0.025(2)
N531 0.046(3) 0.028(2) 0.029(2) -0.0131(19) -0.001(2) -0.0034(19)
N532 0.045(3) 0.038(3) 0.041(3) -0.007(2) -0.009(2) -0.002(2)
N611 0.048(3) 0.030(2) 0.047(3) -0.012(2) 0.009(2) 0.002(2)
N612 0.049(3) 0.053(3) 0.054(3) -0.018(3) -0.005(3) 0.015(3)
N621 0.034(2) 0.036(2) 0.043(3) -0.015(2) 0.004(2) -0.005(2)
N622 0.044(3) 0.051(4) 0.127(7) -0.026(4) -0.012(4) -0.013(3)
C11 0.025(2) 0.027(2) 0.030(2) -0.012(2) -0.006(2) 0.0027(19)
C12 0.031(3) 0.029(2) 0.023(2) -0.013(2) 0.000(2) 0.000(2)
C13 0.035(3) 0.025(2) 0.027(2) -0.011(2) 0.000(2) -0.004(2)
C14 0.033(3) 0.026(2) 0.021(2) -0.009(2) -0.0020(19) -0.0032(19)
C15 0.035(3) 0.028(2) 0.030(3) -0.013(2) 0.001(2) -0.003(2)
C16 0.031(3) 0.031(2) 0.024(2) -0.012(2) -0.001(2) 0.000(2)
C17 0.031(3) 0.032(3) 0.028(2) -0.017(2) -0.001(2) 0.000(2)
C18 0.026(2) 0.025(2) 0.024(2) -0.009(2) -0.0031(19) 0.0020(18)
C21 0.030(3) 0.030(3) 0.022(2) -0.011(2) -0.0013(19) -0.003(2)
C22 0.036(3) 0.031(3) 0.024(2) -0.013(2) -0.001(2) 0.001(2)
C23 0.023(2) 0.028(2) 0.032(3) -0.012(2) 0.0030(19) -0.0044(19)
C24 0.023(2) 0.027(2) 0.024(2) -0.011(2) 0.0005(18) -0.0011(18)
C25 0.030(3) 0.037(3) 0.035(3) -0.019(2) 0.003(2) -0.004(2)
C26 0.038(3) 0.032(3) 0.028(3) -0.015(2) -0.004(2) 0.002(2)
C27 0.038(3) 0.027(3) 0.029(3) -0.007(2) -0.003(2) 0.003(2)
C28 0.029(2) 0.026(2) 0.029(2) -0.016(2) 0.0004(19) 0.0011(19)
C313 0.066(4) 0.031(3) 0.061(4) -0.027(3) 0.006(3) -0.008(3)
C314 0.071(5) 0.051(4) 0.047(4) -0.034(3) 0.006(3) -0.019(3)
C315 0.047(3) 0.035(3) 0.032(3) -0.017(2) -0.001(2) -0.007(2)
C323 0.032(3) 0.084(5) 0.064(4) -0.040(4) -0.008(3) 0.011(3)
C324 0.046(4) 0.065(5) 0.083(5) -0.044(4) -0.022(4) 0.023(3)
C325 0.047(4) 0.039(3) 0.065(4) -0.028(3) -0.012(3) 0.012(3)
C333 0.048(4) 0.083(6) 0.093(6) -0.046(5) -0.035(4) 0.033(4)
C334 0.030(3) 0.095(6) 0.080(6) -0.047(5) 0.000(3) 0.001(4)
C335 0.031(3) 0.062(4) 0.061(4) -0.024(4) 0.003(3) -0.004(3)
C413 0.028(3) 0.083(5) 0.090(6) -0.045(5) -0.005(3) 0.009(3)
C414 0.049(4) 0.054(4) 0.070(5) -0.036(4) 0.019(3) -0.019(3)
C415 0.040(3) 0.035(3) 0.047(3) -0.010(3) -0.003(3) 0.001(2)
C423 0.084(7) 0.114(8) 0.055(5) -0.022(5) 0.002(4) -0.067(6)
C424 0.041(4) 0.110(8) 0.088(7) -0.025(6) 0.004(4) -0.014(5)
C425 0.039(4) 0.069(5) 0.093(6) -0.049(5) 0.020(4) -0.003(3)
C432 0.059(4) 0.044(3) 0.036(3) 0.001(3) -0.017(3) -0.014(3)
C513 0.130(9) 0.069(6) 0.083(7) 0.002(5) -0.022(6) -0.053(6)
C514 0.173(11) 0.034(4) 0.061(5) 0.004(4) -0.034(6) -0.015(5)
C515 0.071(5) 0.047(4) 0.061(4) -0.018(4) -0.022(4) 0.010(3)
C523 0.057(4) 0.081(5) 0.052(4) -0.021(4) 0.009(3) 0.029(4)
C524 0.052(4) 0.096(6) 0.042(4) -0.025(4) 0.014(3) 0.006(4)
C525 0.047(4) 0.060(4) 0.029(3) -0.003(3) -0.001(3) 0.011(3)
C533 0.055(4) 0.037(3) 0.063(4) -0.002(3) -0.001(3) 0.000(3)
C534 0.120(8) 0.039(4) 0.084(6) -0.019(4) -0.012(6) -0.029(4)
C535 0.103(6) 0.046(4) 0.057(4) -0.020(3) -0.015(4) -0.022(4)
C613 0.101(7) 0.053(4) 0.068(5) -0.016(4) -0.010(5) 0.033(5)
C614 0.112(8) 0.037(4) 0.079(6) -0.010(4) 0.022(6) 0.012(4)
C615 0.065(5) 0.047(4) 0.084(6) -0.014(4) 0.016(4) -0.006(4)
C623 0.072(6) 0.035(4) 0.131(9) -0.016(5) 0.026(6) -0.008(4)
C624 0.089(6) 0.054(4) 0.052(4) -0.009(4) -0.001(4) 0.031(4)
C625 0.054(4) 0.054(4) 0.076(5) -0.031(4) -0.020(4) 0.014(3)
C632 0.051(4) 0.075(5) 0.041(3) -0.029(3) 0.012(3) -0.009(3)
O1 0.081(4) 0.072(4) 0.080(4) -0.012(3) -0.023(3) -0.003(3)
O2 0.105(5) 0.061(3) 0.073(4) -0.020(3) -0.010(3) 0.020(3)
O3 0.053(3) 0.061(3) 0.104(4) -0.050(3) -0.010(3) -0.007(2)
O4 0.125(6) 0.058(4) 0.121(6) 0.010(4) 0.074(5) 0.034(4)

loop_
_atom_type_symbol
_atom_type_description
_atom_type_scat_dispersion_real
_atom_type_scat_dispersion_imag
_atom_type_scat_source
C C 0.003 0.002 'International Tables Vol C Tables 4.2.6.8 and 6.1.1.4'
H H 0 0 'International Tables Vol C Tables 4.2.6.8 and 6.1.1.4'
Cu Cu 0.32 1.265 'International Tables Vol C Tables 4.2.6.8 and 6.1.1.4'
N N 0.006 0.003 'International Tables Vol C Tables 4.2.6.8 and 6.1.1.4'
O O 0.011 0.006 'International Tables Vol C Tables 4.2.6.8 and 6.1.1.4'
W W -0.849 6.872 'International Tables Vol C Tables 4.2.6.8 and 6.1.1.4'

loop_
_geom_angle_atom_site_label_1
_geom_angle_atom_site_label_2
_geom_angle_atom_site_label_3
_geom_angle
_geom_angle_site_symmetry_1
_geom_angle_site_symmetry_3
C16 W1 C15 73.06(19) . .
C16 W1 C14 139.66(18) . .
C15 W1 C14 143.18(18) . .
C16 W1 C18 122.07(18) . .
C15 W1 C18 70.90(18) . .
C14 W1 C18 75.08(18) . .
C16 W1 C12 74.67(18) . .
C15 W1 C12 77.63(19) . .
C14 W1 C12 120.57(18) . .
C18 W1 C12 135.88(18) . .
C16 W1 C17 74.32(18) . .
C15 W1 C17 107.26(19) . .
C14 W1 C17 76.44(19) . .
C18 W1 C17 75.06(18) . .
C12 W1 C17 145.42(18) . .
C16 W1 C11 142.20(19) . .
C15 W1 C11 85.31(19) . .
C14 W1 C11 73.43(18) . .
C18 W1 C11 76.68(18) . .
C12 W1 C11 70.56(18) . .
C17 W1 C11 142.92(18) . .
C16 W1 C13 76.54(19) . .
C15 W1 C13 143.47(18) . .
C14 W1 C13 72.86(18) . .
C18 W1 C13 144.55(18) . .
C12 W1 C13 75.18(19) . .
C17 W1 C13 83.05(19) . .
C11 W1 C13 107.71(19) . .
C27 W2 C25 105.2(2) . .
C27 W2 C23 83.19(19) . .
C25 W2 C23 144.52(19) . .
C27 W2 C22 77.1(2) . .
C25 W2 C22 142.64(19) . .
C23 W2 C22 72.62(19) . .
C27 W2 C21 145.18(19) . .
C25 W2 C21 84.27(19) . .
C23 W2 C21 108.65(18) . .
C22 W2 C21 75.76(18) . .
C27 W2 C26 75.0(2) . .
C25 W2 C26 70.8(2) . .
C23 W2 C26 143.43(19) . .
C22 W2 C26 74.1(2) . .
C21 W2 C26 76.88(18) . .
C27 W2 C28 71.41(19) . .
C25 W2 C28 74.11(19) . .
C23 W2 C28 76.33(19) . .
C22 W2 C28 137.75(19) . .
C21 W2 C28 142.49(18) . .
C26 W2 C28 121.88(19) . .
C27 W2 C24 142.89(19) . .
C25 W2 C24 78.69(19) . .
C23 W2 C24 74.85(18) . .
C22 W2 C24 122.30(18) . .
C21 W2 C24 71.37(17) . .
C26 W2 C24 137.63(19) . .
C28 W2 C24 74.51(18) . .
N321 Cu3 N331 175.92(18) . .
N321 Cu3 N18 88.21(18) . 2_655
N331 Cu3 N18 87.76(18) . 2_655
N321 Cu3 N311 90.39(18) . .
N331 Cu3 N311 93.69(18) . .
N18 Cu3 N311 173.92(18) 2_655 .
N321 Cu3 N14 88.42(18) . .
N331 Cu3 N14 91.18(17) . .
N18 Cu3 N14 93.43(17) 2_655 .
N311 Cu3 N14 92.44(17) . .
N321 Cu3 O633 96.60(18) . .
N331 Cu3 O633 84.11(17) . .
N18 Cu3 O633 90.88(17) 2_655 .
N311 Cu3 O633 83.41(17) . .
N14 Cu3 O633 173.49(16) . .
O431 Cu4 N421 94.19(17) . .
O431 Cu4 N411 86.23(17) . .
N421 Cu4 N411 174.07(19) . .
O431 Cu4 N24 173.23(18) . .
N421 Cu4 N24 89.20(18) . .
N411 Cu4 N24 89.79(17) . .
O431 Cu4 N28 93.79(17) . 2_565
N421 Cu4 N28 93.37(18) . 2_565
N411 Cu4 N28 92.50(18) . 2_565
N24 Cu4 N28 91.86(17) . 2_565
N511 Cu5 N12 88.8(2) . .
N511 Cu5 N531 169.8(2) . .
N12 Cu5 N531 90.46(19) . .
N511 Cu5 N521 87.9(2) . .
N12 Cu5 N521 175.6(2) . .
N531 Cu5 N521 92.25(19) . .
N511 Cu5 N16 93.83(19) . 2_656
N12 Cu5 N16 94.40(18) . 2_656
N531 Cu5 N16 96.40(18) . 2_656
N521 Cu5 N16 88.81(18) . 2_656
O631 Cu6 N611 89.24(19) 2_664 .
O631 Cu6 N621 89.49(18) 2_664 .
N611 Cu6 N621 177.3(2) . .
O631 Cu6 N22 144.6(2) 2_664 .
N611 Cu6 N22 88.8(2) . .
N621 Cu6 N22 90.8(2) . .
O631 Cu6 N26 114.09(19) 2_664 2_564
N611 Cu6 N26 92.2(2) . 2_564
N621 Cu6 N26 90.5(2) . 2_564
N22 Cu6 N26 101.3(2) . 2_564
H5A O5 H5B 119.8 . .
C432 O431 Cu4 130.8(4) . .
C632 O631 Cu6 122.7(4) . 2_664
C632 O633 Cu3 129.3(5) . .
C12 N12 Cu5 170.3(4) . .
C14 N14 Cu3 168.2(4) . .
C16 N16 Cu5 168.9(5) . 2_656
C18 N18 Cu3 176.1(4) . 2_655
C22 N22 Cu6 174.9(5) . .
C24 N24 Cu4 173.9(4) . .
C26 N26 Cu6 168.9(5) . 2_564
C28 N28 Cu4 162.9(4) . 2_565
C315 N311 N312 105.0(4) . .
C315 N311 Cu3 127.6(4) . .
N312 N311 Cu3 127.0(3) . .
C313 N312 N311 111.0(5) . .
C313 N312 H312 124.5 . .
N311 N312 H312 124.5 . .
C325 N321 N322 105.3(5) . .
C325 N321 Cu3 129.0(4) . .
N322 N321 Cu3 125.7(4) . .
C323 N322 N321 111.1(5) . .
C323 N322 H322 124.5 . .
N321 N322 H322 124.4 . .
C335 N331 N332 105.0(5) . .
C335 N331 Cu3 127.7(4) . .
N332 N331 Cu3 127.2(4) . .
N331 N332 C333 111.0(6) . .
N331 N332 H332 124.5 . .
C333 N332 H332 124.5 . .
C415 N411 N412 105.6(5) . .
C415 N411 Cu4 129.4(4) . .
N412 N411 Cu4 124.9(4) . .
N411 N412 C413 110.8(6) . .
N411 N412 H412 124.6 . .
C413 N412 H412 124.6 . .
C425 N421 N422 105.2(6) . .
C425 N421 Cu4 130.1(5) . .
N422 N421 Cu4 124.3(4) . .
N421 N422 C423 110.3(7) . .
N421 N422 H422 124.9 . .
C423 N422 H422 124.8 . .
C515 N511 N512 104.7(6) . .
C515 N511 Cu5 134.5(5) . .
N512 N511 Cu5 120.6(4) . .
C513 N512 N511 110.5(7) . .
C513 N512 H512 124.7 . .
N511 N512 H512 124.7 . .
C525 N521 N522 105.4(5) . .
C525 N521 Cu5 129.7(4) . .
N522 N521 Cu5 124.8(4) . .
C523 N522 N521 111.3(5) . .
C523 N522 H522 124.4 . .
N521 N522 H522 124.4 . .
C535 N531 N532 105.4(5) . .
C535 N531 Cu5 128.7(5) . .
N532 N531 Cu5 125.6(4) . .
C533 N532 N531 112.9(6) . .
C533 N532 H532 123.5 . .
N531 N532 H532 123.6 . .
C615 N611 N612 105.9(6) . .
C615 N611 Cu6 128.2(5) . .
N612 N611 Cu6 125.4(4) . .
N611 N612 C613 110.1(6) . .
N611 N612 H612 124.9 . .
C613 N612 H612 125 . .
N622 N621 C625 104.0(6) . .
N622 N621 Cu6 126.4(4) . .
C625 N621 Cu6 128.9(5) . .
N621 N622 C623 112.2(7) . .
N621 N622 H622 123.9 . .
C623 N622 H622 123.8 . .
N11 C11 W1 177.6(4) . .
N12 C12 W1 176.2(5) . .
N13 C13 W1 177.5(5) . .
N14 C14 W1 178.7(5) . .
N15 C15 W1 178.0(5) . .
N16 C16 W1 179.8(5) . .
N17 C17 W1 177.5(5) . .
N18 C18 W1 177.0(4) . .
N21 C21 W2 179.3(5) . .
N22 C22 W2 177.9(5) . .
N23 C23 W2 179.1(5) . .
N24 C24 W2 178.1(4) . .
N25 C25 W2 176.9(5) . .
N26 C26 W2 177.9(5) . .
N27 C27 W2 178.5(6) . .
N28 C28 W2 175.3(4) . .
N312 C313 C314 107.2(5) . .
N312 C313 H313 126.4 . .
C314 C313 H313 126.4 . .
C313 C314 C315 106.1(5) . .
C313 C314 H314 127 . .
C315 C314 H314 127 . .
N311 C315 C314 110.7(5) . .
N311 C315 H315 124.6 . .
C314 C315 H315 124.6 . .
N322 C323 C324 107.7(6) . .
N322 C323 H323 126.1 . .
C324 C323 H323 126.1 . .
C323 C324 C325 105.6(6) . .
C323 C324 H324 127.2 . .
C325 C324 H324 127.2 . .
N321 C325 C324 110.3(6) . .
N321 C325 H325 124.9 . .
C324 C325 H325 124.9 . .
C334 C333 N332 107.8(6) . .
C334 C333 H333 126.1 . .
N332 C333 H333 126.1 . .
C333 C334 C335 105.3(6) . .
C333 C334 H334 127.3 . .
C335 C334 H334 127.3 . .
N331 C335 C334 110.9(7) . .
N331 C335 H335 124.5 . .
C334 C335 H335 124.5 . .
C414 C413 N412 107.1(6) . .
C414 C413 H413 126.4 . .
N412 C413 H413 126.4 . .
C413 C414 C415 105.8(6) . .
C413 C414 H414 127.1 . .
C415 C414 H414 127.1 . .
N411 C415 C414 110.7(6) . .
N411 C415 H415 124.6 . .
C414 C415 H415 124.6 . .
C424 C423 N422 108.7(8) . .
C424 C423 H423 125.7 . .
N422 C423 H423 125.7 . .
C423 C424 C425 104.9(8) . .
C423 C424 H424 127.5 . .
C425 C424 H424 127.5 . .
N421 C425 C424 110.9(8) . .
N421 C425 H425 124.5 . .
C424 C425 H425 124.5 . .
O433 C432 O431 125.0(6) . .
O433 C432 H432 117.5 . .
O431 C432 H432 117.5 . .
C514 C513 N512 108.6(8) . .
C514 C513 H513 125.7 . .
N512 C513 H513 125.7 . .
C513 C514 C515 104.6(7) . .
C513 C514 H514 127.7 . .
C515 C514 H514 127.7 . .
N511 C515 C514 111.5(8) . .
N511 C515 H515 124.3 . .
C514 C515 H515 124.3 . .
N522 C523 C524 108.4(6) . .
N522 C523 H523 125.8 . .
C524 C523 H523 125.8 . .
C523 C524 C525 103.8(6) . .
C523 C524 H524 128.1 . .
C525 C524 H524 128.1 . .
N521 C525 C524 111.2(6) . .
N521 C525 H525 124.4 . .
C524 C525 H525 124.4 . .
N532 C533 C534 106.8(6) . .
N532 C533 H533 126.6 . .
C534 C533 H533 126.6 . .
C533 C534 C535 105.3(6) . .
C533 C534 H534 127.3 . .
C535 C534 H534 127.3 . .
N531 C535 C534 109.6(7) . .
N531 C535 H535 125.2 . .
C534 C535 H535 125.2 . .
C614 C613 N612 108.2(7) . .
C614 C613 H613 125.9 . .
N612 C613 H613 125.9 . .
C613 C614 C615 104.9(7) . .
C613 C614 H614 127.5 . .
C615 C614 H614 127.5 . .
N611 C615 C614 110.8(8) . .
N611 C615 H615 124.6 . .
C614 C615 H615 124.6 . .
C624 C623 N622 106.6(7) . .
C624 C623 H623 126.7 . .
N622 C623 H623 126.7 . .
C623 C624 C625 106.8(7) . .
C623 C624 H624 126.6 . .
C625 C624 H624 126.6 . .
N621 C625 C624 110.3(7) . .
N621 C625 H625 124.8 . .
C624 C625 H625 124.8 . .
O633 C632 O631 127.2(7) . .
O633 C632 H632 116.4 . .
O631 C632 H632 116.4 . .
H1A O1 H1B 102.3 . .
H2A O2 H2B 98.9 . .
H3A O3 H3B 99.1 . .
H4A O4 H4B 114.5 . .
H6A O6 H6B 116.4 . .

loop_
_geom_bond_atom_site_label_1
_geom_bond_atom_site_label_2
_geom_bond_distance
_geom_bond_site_symmetry_2
W1 C16 2.159(5) .
W1 C15 2.161(5) .
W1 C14 2.161(5) .
W1 C18 2.166(5) .
W1 C12 2.167(5) .
W1 C17 2.169(5) .
W1 C11 2.169(5) .
W1 C13 2.174(5) .
W2 C27 2.150(5) .
W2 C25 2.151(5) .
W2 C23 2.168(5) .
W2 C22 2.170(5) .
W2 C21 2.173(5) .
W2 C26 2.173(5) .
W2 C28 2.176(5) .
W2 C24 2.179(5) .
Cu3 N321 1.996(4) .
Cu3 N331 1.998(4) .
Cu3 N18 2.004(4) 2_655
Cu3 N311 2.013(4) .
Cu3 N14 2.324(4) .
Cu3 O633 2.616(5) .
Cu4 O431 1.986(4) .
Cu4 N421 1.989(4) .
Cu4 N411 1.999(5) .
Cu4 N24 2.008(4) .
Cu4 N28 2.293(5) 2_565
Cu5 N511 1.984(5) .
Cu5 N12 1.998(5) .
Cu5 N531 2.003(4) .
Cu5 N521 2.014(4) .
Cu5 N16 2.267(4) 2_656
Cu6 O631 1.971(4) 2_664
Cu6 N611 1.978(5) .
Cu6 N621 2.003(5) .
Cu6 N22 2.034(4) .
Cu6 N26 2.160(4) 2_564
O5 H5A 0.8915 .
O5 H5B 0.9055 .
O431 C432 1.251(7) .
O433 C432 1.231(7) .
O631 C632 1.280(7) .
O631 Cu6 1.971(4) 2_664
O633 C632 1.202(8) .
N11 C11 1.135(6) .
N12 C12 1.129(6) .
N13 C13 1.133(7) .
N14 C14 1.141(6) .
N15 C15 1.137(7) .
N16 C16 1.142(6) .
N16 Cu5 2.267(4) 2_656
N17 C17 1.142(7) .
N18 C18 1.137(6) .
N18 Cu3 2.004(4) 2_655
N21 C21 1.135(6) .
N22 C22 1.130(7) .
N23 C23 1.136(7) .
N24 C24 1.131(6) .
N25 C25 1.142(7) .
N26 C26 1.133(7) .
N26 Cu6 2.160(4) 2_564
N27 C27 1.130(7) .
N28 C28 1.129(6) .
N28 Cu4 2.293(5) 2_565
N311 C315 1.338(7) .
N311 N312 1.353(6) .
N312 C313 1.351(8) .
N312 H312 0.8599 .
N321 C325 1.329(7) .
N321 N322 1.352(6) .
N322 C323 1.340(8) .
N322 H322 0.86 .
N331 C335 1.322(8) .
N331 N332 1.324(7) .
N332 C333 1.346(9) .
N332 H332 0.86 .
N411 C415 1.320(7) .
N411 N412 1.323(6) .
N412 C413 1.347(9) .
N412 H412 0.86 .
N421 C425 1.310(8) .
N421 N422 1.328(7) .
N422 C423 1.355(11) .
N422 H422 0.8601 .
N511 C515 1.321(8) .
N511 N512 1.349(7) .
N512 C513 1.344(10) .
N512 H512 0.86 .
N521 C525 1.309(7) .
N521 N522 1.327(6) .
N522 C523 1.323(8) .
N522 H522 0.8599 .
N531 C535 1.314(8) .
N531 N532 1.330(6) .
N532 C533 1.309(8) .
N532 H532 0.8599 .
N611 C615 1.326(9) .
N611 N612 1.332(7) .
N612 C613 1.359(9) .
N612 H612 0.8601 .
N621 N622 1.316(7) .
N621 C625 1.322(8) .
N622 C623 1.345(10) .
N622 H622 0.86 .
C313 C314 1.353(9) .
C313 H313 0.93 .
C314 C315 1.380(8) .
C314 H314 0.93 .
C315 H315 0.93 .
C323 C324 1.347(10) .
C323 H323 0.93 .
C324 C325 1.397(9) .
C324 H324 0.93 .
C325 H325 0.93 .
C333 C334 1.325(12) .
C333 H333 0.93 .
C334 C335 1.378(10) .
C334 H334 0.93 .
C335 H335 0.93 .
C413 C414 1.338(10) .
C413 H413 0.93 .
C414 C415 1.367(9) .
C414 H414 0.93 .
C415 H415 0.93 .
C423 C424 1.299(14) .
C423 H423 0.93 .
C424 C425 1.398(11) .
C424 H424 0.93 .
C425 H425 0.93 .
C432 H432 0.93 .
C513 C514 1.331(14) .
C513 H513 0.93 .
C514 C515 1.392(11) .
C514 H514 0.93 .
C515 H515 0.93 .
C523 C524 1.346(10) .
C523 H523 0.93 .
C524 C525 1.392(9) .
C524 H524 0.93 .
C525 H525 0.93 .
C533 C534 1.354(11) .
C533 H533 0.93 .
C534 C535 1.401(10) .
C534 H534 0.93 .
C535 H535 0.93 .
C613 C614 1.338(13) .
C613 H613 0.93 .
C614 C615 1.390(11) .
C614 H614 0.93 .
C615 H615 0.93 .
C623 C624 1.297(12) .
C623 H623 0.93 .
C624 C625 1.374(10) .
C624 H624 0.93 .
C625 H625 0.93 .
C632 H632 0.93 .
O1 H1A 0.9848 .
O1 H1B 0.9302 .
O2 H2A 0.9297 .
O2 H2B 0.9269 .
O3 H3A 0.957 .
O3 H3B 0.9508 .
O4 H4A 0.903 .
O4 H4B 0.8943 .
O6 H6A 0.9667 .
O6 H6B 0.9541 .
